data_7100854
loop_
_publ_author_name
'Jeremy K. M. Sanders'
'Thibaut Jarrosson'
'Amy L. Kieran'
'Sofia Ioana Pascu'

_publ_section_title
;
Inclusion of C60 into an adjustable porphyrin dimer
generated by dynamic disulfide chemistry
;
_journal_name_full 'Chemical Communications'
_journal_paper_doi 10.1039/b417951j
_journal_year 2005
_chemical_formula_moiety ' C128 H168 N8 O4 S4, C60 '
_chemical_formula_sum 'C188 H168 N8 O4 S4'
_chemical_formula_weight 2731.72
_space_group_IT_number 14
_symmetry_cell_setting monoclinic
_symmetry_space_group_name_Hall '-P 2yn'
_symmetry_space_group_name_H-M 'P 1 21/n 1'
_cell_angle_alpha 90
_cell_angle_beta 90.746(2)
_cell_angle_gamma 90
_cell_formula_units_Z 4
_cell_length_a 20.3893(19)
_cell_length_b 29.840(3)
_cell_length_c 23.181(2)
_cell_measurement_temperature 150
_cell_volume 14103(2)
_diffrn_ambient_temperature 150
_exptl_crystal_density_diffrn 1.287
_cod_depositor_comments
;
The following automatic conversions were performed:
'_symmetry_cell_setting' value 'Monoclinic' changed to 'monoclinic'
according to '/home/saulius/struct/CIF-dictionaries/cif_core.dic'
dictionary named 'cif_core.dic' version 2.4.1 from 2010-06-29.

Automatic conversion script
Id: cif_fix_enum 1527 2010-12-29 10:47:43Z saulius 
;
_cod_original_sg_symbol_H-M 'P 21/n'
_cod_original_formula_sum ' C188 H168 N8 O4 S4 '
_cod_database_code 7100854

loop_
_symmetry_equiv_pos_as_xyz
x,y,z
-x,-y,-z
-x+1/2,y+1/2,-z+1/2
x+1/2,-y+1/2,z+1/2

loop_
_atom_site_label
_atom_site_type_symbol
_atom_site_fract_x
_atom_site_fract_y
_atom_site_fract_z
_atom_site_U_iso_or_equiv
_atom_site_occupancy
_atom_site_adp_type
_atom_site_refinement_flags_posn
_atom_site_refinement_flags_adp
_atom_site_refinement_flags_occupancy
_atom_site_disorder_assembly
_atom_site_disorder_group
_atom_site_attached_hydrogens
S1 S 0.5263(6) 0.4311(4) 0.0119(5) 0.120(4) 1.0000 Uiso . . . . . .
S2 S 0.4655(6) 0.4212(5) 0.0884(6) 0.139(5) 1.0000 Uiso . . . . . .
S3 S 0.8373(8) 0.9139(5) 0.2271(7) 0.166(6) 1.0000 Uiso . . . . . .
S4 S 0.8035(7) 0.9119(5) 0.3075(6) 0.144(5) 1.0000 Uiso . . . . . .
O1 O 0.3915(8) 0.4653(6) 0.1934(8) 0.053(5) 1.0000 Uiso . . . . . .
O2 O 0.6647(9) 0.4486(6) -0.0384(8) 0.055(5) 1.0000 Uiso . . . . . .
O3 O 0.9594(11) 0.8605(9) 0.2653(10) 0.095(8) 1.0000 Uiso . . . . . .
O4 O 0.7685(10) 0.8584(7) 0.4173(9) 0.074(6) 1.0000 Uiso . . . . . .
N1 N 0.5773(9) 0.6747(6) 0.4699(7) 0.022(5) 1.0000 Uiso . . . . . .
N2 N 0.4956(8) 0.7304(6) 0.4108(7) 0.017(5) 1.0000 Uiso . . . . . .
N3 N 0.4188(9) 0.6463(7) 0.3663(8) 0.030(5) 1.0000 Uiso . . . . . .
N4 N 0.5002(9) 0.5893(6) 0.4257(8) 0.025(5) 1.0000 Uiso . . . . . .
N5 N 0.9764(9) 0.6731(7) 0.0915(8) 0.031(6) 1.0000 Uiso . . . . . .
N6 N 0.9020(9) 0.7324(6) 0.0293(8) 0.019(5) 1.0000 Uiso . . . . . .
N7 N 0.8400(9) 0.6488(7) -0.0364(8) 0.033(6) 1.0000 Uiso . . . . . .
N8 N 0.9151(9) 0.5906(7) 0.0259(8) 0.032(6) 1.0000 Uiso . . . . . .
C1 C 0.6128(12) 0.6396(9) 0.4901(10) 0.035(7) 1.0000 Uiso . . . . . .
C2 C 0.6740(11) 0.6557(8) 0.5180(10) 0.035(7) 1.0000 Uiso D . . . . .
C3 C 0.6701(12) 0.7004(9) 0.5158(11) 0.039(7) 1.0000 Uiso . . . . . .
C4 C 0.6153(11) 0.7111(7) 0.4814(9) 0.017(6) 1.0000 Uiso . . . . . .
C5 C 0.5913(11) 0.7550(8) 0.4665(10) 0.024(7) 1.0000 Uiso . . . . . .
C6 C 0.5388(12) 0.7634(8) 0.4342(10) 0.026(7) 1.0000 Uiso . . . . . .
C7 C 0.5097(12) 0.8052(9) 0.4126(11) 0.036(7) 1.0000 Uiso . . . . . .
C8 C 0.4609(11) 0.7978(8) 0.3784(9) 0.031(7) 1.0000 Uiso D . . . . .
C9 C 0.4502(12) 0.7477(8) 0.3751(10) 0.029(7) 1.0000 Uiso . . . . . .
C10 C 0.4013(12) 0.7266(9) 0.3433(11) 0.036(7) 1.0000 Uiso . . . . . .
C11 C 0.3891(13) 0.6813(9) 0.3377(11) 0.042(8) 1.0000 Uiso . . . . . .
C12 C 0.3303(12) 0.6628(8) 0.3064(10) 0.049(8) 1.0000 Uiso D . . . . .
C13 C 0.3337(11) 0.6190(8) 0.3104(10) 0.026(7) 1.0000 Uiso . . . . . .
C14 C 0.3873(10) 0.6092(7) 0.3467(9) 0.017(6) 1.0000 Uiso . . . . . .
C15 C 0.4110(12) 0.5642(8) 0.3595(11) 0.035(7) 1.0000 Uiso . . . . . .
C16 C 0.4663(11) 0.5557(7) 0.3962(9) 0.015(6) 1.0000 Uiso . . . . . .
C17 C 0.4986(12) 0.5152(9) 0.4105(11) 0.035(7) 1.0000 Uiso . . . . . .
C18 C 0.5484(9) 0.5241(7) 0.4451(9) 0.013(6) 1.0000 Uiso D . . . . .
C19 C 0.5516(10) 0.5700(7) 0.4547(9) 0.014(6) 1.0000 Uiso . . . . . .
C20 C 0.6018(11) 0.5933(8) 0.4866(10) 0.024(7) 1.0000 Uiso . . . . . .
C21 C 1.0036(11) 0.6382(8) 0.1169(10) 0.029(7) 1.0000 Uiso . . . . . .
C22 C 1.0466(12) 0.6533(9) 0.1654(10) 0.052(8) 1.0000 Uiso D . . . . .
C23 C 1.0404(12) 0.6970(9) 0.1699(11) 0.043(8) 1.0000 Uiso . . . . . .
C24 C 0.9954(12) 0.7107(8) 0.1203(10) 0.032(7) 1.0000 Uiso . . . . . .
C25 C 0.9752(12) 0.7549(8) 0.1058(11) 0.035(7) 1.0000 Uiso . . . . . .
C26 C 0.9300(12) 0.7646(8) 0.0629(10) 0.029(7) 1.0000 Uiso . . . . . .
C27 C 0.9035(13) 0.8070(9) 0.0442(11) 0.042(8) 1.0000 Uiso . . . . . .
C28 C 0.8587(12) 0.7981(9) 0.0033(12) 0.055(9) 1.0000 Uiso D . . . . .
C29 C 0.8563(11) 0.7509(8) -0.0066(10) 0.029(7) 1.0000 Uiso . . . . . .
C30 C 0.8110(13) 0.7310(9) -0.0435(11) 0.039(8) 1.0000 Uiso . . . . . .
C31 C 0.8053(12) 0.6856(8) -0.0557(10) 0.030(7) 1.0000 Uiso . . . . . .
C32 C 0.7549(11) 0.6688(9) -0.0946(11) 0.043(8) 1.0000 Uiso D . . . . .
C33 C 0.7552(13) 0.6253(10) -0.0946(11) 0.042(8) 1.0000 Uiso . . . . . .
C34 C 0.8124(12) 0.6107(8) -0.0573(10) 0.031(7) 1.0000 Uiso . . . . . .
C35 C 0.8318(12) 0.5684(8) -0.0455(10) 0.029(7) 1.0000 Uiso . . . . . .
C36 C 0.8795(11) 0.5593(8) -0.0037(10) 0.023(7) 1.0000 Uiso . . . . . .
C37 C 0.9034(12) 0.5157(9) 0.0147(11) 0.037(8) 1.0000 Uiso . . . . . .
C38 C 0.9524(12) 0.5249(8) 0.0591(10) 0.040(8) 1.0000 Uiso D . . . . .
C39 C 0.9560(12) 0.5713(8) 0.0661(10) 0.028(7) 1.0000 Uiso . . . . . .
C40 C 0.9967(13) 0.5916(9) 0.1037(11) 0.041(8) 1.0000 Uiso . . . . . .
C41 C 0.3815(11) 0.5264(8) 0.3311(10) 0.021(7) 1.0000 Uiso . . . . . .
C42 C 0.3338(14) 0.5019(9) 0.3563(11) 0.046(8) 1.0000 Uiso . . . . . .
C43 C 0.3073(13) 0.4649(9) 0.3244(12) 0.044(8) 1.0000 Uiso . . . . . .
C44 C 0.3273(13) 0.4548(8) 0.2713(11) 0.037(8) 1.0000 Uiso . . . . . .
C45 C 0.3735(12) 0.4798(8) 0.2464(11) 0.037(7) 1.0000 Uiso . . . . . .
C46 C 0.4004(12) 0.5170(9) 0.2774(11) 0.040(8) 1.0000 Uiso . . . . . .
C47 C 0.4381(14) 0.4909(9) 0.1625(12) 0.052(8) 1.0000 Uiso . . . . . .
C48 C 0.4414(16) 0.4755(11) 0.1018(15) 0.079(11) 1.0000 Uiso . . . . . .
C49 C 0.601(2) 0.4280(14) 0.0481(18) 0.123(15) 1.0000 Uiso . . . . . .
C50 C 0.6532(14) 0.4614(10) 0.0196(13) 0.061(9) 1.0000 Uiso . . . . . .
C51 C 0.7961(12) 0.5299(8) -0.0707(10) 0.029(7) 1.0000 Uiso . . . . . .
C52 C 0.7447(13) 0.5088(9) -0.0401(11) 0.040(8) 1.0000 Uiso . . . . . .
C53 C 0.7123(13) 0.4720(9) -0.0656(11) 0.036(7) 1.0000 Uiso . . . . . .
C54 C 0.7281(15) 0.4567(10) -0.1179(13) 0.058(9) 1.0000 Uiso . . . . . .
C55 C 0.7776(13) 0.4770(9) -0.1491(12) 0.046(8) 1.0000 Uiso . . . . . .
C56 C 0.8163(12) 0.5128(8) -0.1255(11) 0.033(7) 1.0000 Uiso . . . . . .
C57 C 1.0020(12) 0.7925(8) 0.1420(11) 0.034(7) 1.0000 Uiso . . . . . .
C58 C 0.9689(13) 0.8095(9) 0.1850(12) 0.046(8) 1.0000 Uiso . . . . . .
C59 C 0.9950(16) 0.8461(11) 0.2170(14) 0.067(9) 1.0000 Uiso . . . . . .
C60 C 1.0477(16) 0.8664(10) 0.1994(14) 0.069(10) 1.0000 Uiso . . . . . .
C61 C 1.0818(15) 0.8503(11) 0.1547(14) 0.073(10) 1.0000 Uiso . . . . . .
C62 C 1.0592(12) 0.8143(9) 0.1218(11) 0.039(8) 1.0000 Uiso . . . . . .
C63 C 0.956(3) 0.9090(19) 0.273(2) 0.155(19) 1.0000 Uiso . . . . . .
C64 C 0.921(3) 0.9274(16) 0.235(2) 0.146(18) 1.0000 Uiso . . . . . .
C65 C 0.828(2) 0.8519(17) 0.324(2) 0.157(18) 1.0000 Uiso . . . . . .
C66 C 0.7720(17) 0.8339(11) 0.3614(15) 0.087(11) 1.0000 Uiso . . . . . .
C67 C 0.6341(12) 0.7956(8) 0.4813(11) 0.030(7) 1.0000 Uiso . . . . . .
C68 C 0.6797(14) 0.8068(10) 0.4422(12) 0.058(9) 1.0000 Uiso . . . . . .
C69 C 0.7182(14) 0.8445(10) 0.4558(13) 0.060(9) 1.0000 Uiso . . . . . .
C70 C 0.7187(13) 0.8681(9) 0.5076(12) 0.046(8) 1.0000 Uiso . . . . . .
C71 C 0.6704(12) 0.8528(9) 0.5451(10) 0.037(7) 1.0000 Uiso . . . . . .
C72 C 0.6293(12) 0.8170(8) 0.5341(10) 0.032(7) 1.0000 Uiso . . . . . .
C73 C 0.7304(16) 0.7327(11) 0.5361(14) 0.076(10) 1.0000 Uiso . . . . . .
C74 C 0.5338(13) 0.8516(10) 0.4278(11) 0.051(8) 1.0000 Uiso . . . . . .
C75 C 0.2833(16) 0.5877(11) 0.2853(14) 0.079(10) 1.0000 Uiso . . . . . .
C76 C 0.4805(12) 0.4677(9) 0.3888(11) 0.038(8) 1.0000 Uiso . . . . . .
C77 C 1.0810(15) 0.7285(10) 0.2131(13) 0.070(10) 1.0000 Uiso . . . . . .
C78 C 0.9240(14) 0.8546(11) 0.0668(12) 0.067(9) 1.0000 Uiso . . . . . .
C79 C 0.7101(13) 0.5956(9) -0.1291(12) 0.052(8) 1.0000 Uiso . . . . . .
C80 C 0.8829(11) 0.4677(8) 0.0002(10) 0.030(7) 1.0000 Uiso . . . . . .
C81 C 0.7239(11) 0.6250(8) 0.5481(9) 0.048(3) 1.0000 Uiso D . . . . .
C82 C 0.7729(12) 0.6065(8) 0.5057(11) 0.074(4) 1.0000 Uiso D . . . . .
C83 C 0.8239(15) 0.6415(12) 0.4923(13) 0.126(5) 1.0000 Uiso D . . . . .
C84 C 0.8747(19) 0.6461(14) 0.5421(16) 0.161(7) 1.0000 Uiso D . . . . .
C85 C 0.924(2) 0.6848(14) 0.533(2) 0.207(9) 1.0000 Uiso D . . . . .
C86 C 0.985(2) 0.680(2) 0.572(3) 0.251(11) 1.0000 Uiso D . . . . .
C87 C 0.4177(11) 0.8304(8) 0.3440(9) 0.048(3) 1.0000 Uiso D . . . . .
C88 C 0.4401(13) 0.8340(9) 0.2812(10) 0.074(4) 1.0000 Uiso D . . . . .
C89 C 0.4088(16) 0.8742(10) 0.2496(14) 0.126(5) 1.0000 Uiso D . . . . .
C90 C 0.3336(17) 0.8722(13) 0.2471(18) 0.161(7) 1.0000 Uiso D . . . . .
C91 C 0.310(2) 0.8305(15) 0.214(3) 0.207(9) 1.0000 Uiso D . . . . .
C92 C 0.235(2) 0.828(2) 0.207(3) 0.251(11) 1.0000 Uiso D . . . . .
C93 C 0.2836(10) 0.6935(8) 0.2714(10) 0.048(3) 1.0000 Uiso D . . . . .
C94 C 0.3142(14) 0.7126(8) 0.2164(10) 0.074(4) 1.0000 Uiso D . . . . .
C95 C 0.333(2) 0.6768(10) 0.1731(13) 0.126(5) 1.0000 Uiso D . . . . .
C96 C 0.355(2) 0.6984(11) 0.1166(15) 0.161(7) 1.0000 Uiso D . . . . .
C97 C 0.381(3) 0.6648(13) 0.0722(18) 0.207(9) 1.0000 Uiso D . . . . .
C98 C 0.408(3) 0.689(2) 0.019(2) 0.251(11) 1.0000 Uiso D . . . . .
C99 C 0.5998(10) 0.4918(8) 0.4694(10) 0.048(3) 1.0000 Uiso D . . . . .
C100 C 0.6597(12) 0.4892(10) 0.4290(11) 0.074(4) 1.0000 Uiso D . . . . .
C101 C 0.7142(14) 0.4592(12) 0.4533(14) 0.126(5) 1.0000 Uiso D . . . . .
C102 C 0.7739(16) 0.4588(13) 0.4137(17) 0.161(7) 1.0000 Uiso D . . . . .
C103 C 0.819(2) 0.4992(15) 0.427(2) 0.207(9) 1.0000 Uiso D . . . . .
C104 C 0.882(2) 0.498(2) 0.391(3) 0.251(11) 1.0000 Uiso D . . . . .
C105 C 1.0879(10) 0.6216(8) 0.2028(10) 0.048(3) 1.0000 Uiso D . . . . .
C106 C 1.0461(12) 0.5961(9) 0.2473(11) 0.074(4) 1.0000 Uiso D . . . . .
C107 C 1.0869(15) 0.5577(11) 0.2756(16) 0.126(5) 1.0000 Uiso D . . . . .
C108 C 1.0482(17) 0.5275(13) 0.3163(19) 0.161(7) 1.0000 Uiso D . . . . .
C109 C 1.093(2) 0.4902(16) 0.341(2) 0.207(9) 1.0000 Uiso D . . . . .
C110 C 1.055(3) 0.4556(18) 0.377(3) 0.251(11) 1.0000 Uiso D . . . . .
C111 C 0.8119(10) 0.8317(8) -0.0253(10) 0.048(3) 1.0000 Uiso D . . . . .
C112 C 0.7445(11) 0.8324(10) 0.0029(11) 0.074(4) 1.0000 Uiso D . . . . .
C113 C 0.6959(14) 0.8612(13) -0.0328(14) 0.126(5) 1.0000 Uiso D . . . . .
C114 C 0.6269(16) 0.8638(14) -0.0060(18) 0.161(7) 1.0000 Uiso D . . . . .
C115 C 0.583(2) 0.8990(18) -0.0367(19) 0.207(9) 1.0000 Uiso D . . . . .
C116 C 0.529(3) 0.919(2) 0.002(3) 0.251(11) 1.0000 Uiso D . . . . .
C117 C 0.7045(10) 0.6995(8) -0.1246(9) 0.048(3) 1.0000 Uiso D . . . . .
C118 C 0.6417(11) 0.7044(10) -0.0903(10) 0.074(4) 1.0000 Uiso D . . . . .
C119 C 0.5861(14) 0.7246(13) -0.1271(13) 0.126(5) 1.0000 Uiso D . . . . .
C120 C 0.5205(15) 0.7244(16) -0.0956(16) 0.161(7) 1.0000 Uiso D . . . . .
C121 C 0.467(2) 0.7498(18) -0.131(2) 0.207(9) 1.0000 Uiso D . . . . .
C122 C 0.400(2) 0.747(2) -0.100(3) 0.251(11) 1.0000 Uiso D . . . . .
C123 C 0.9879(11) 0.4907(8) 0.0978(10) 0.048(3) 1.0000 Uiso D . . . . .
C124 C 0.9470(12) 0.4810(10) 0.1515(10) 0.074(4) 1.0000 Uiso D . . . . .
C125 C 0.9825(15) 0.4519(12) 0.1967(14) 0.126(5) 1.0000 Uiso D . . . . .
C126 C 0.936(2) 0.4420(12) 0.2473(13) 0.161(7) 1.0000 Uiso D . . . . .
C127 C 0.893(2) 0.4013(18) 0.2365(19) 0.207(9) 1.0000 Uiso D . . . . .
C128 C 0.871(3) 0.381(2) 0.294(3) 0.251(11) 1.0000 Uiso D . . . . .
C301 C 0.6875(3) 0.6491(2) 0.2073(2) 0.022(2) 1.0000 Uiso . . . . . .
C302 C 0.6875(3) 0.6491(2) 0.2073(2) 0.022(2) 1.0000 Uiso . . . . . .
C303 C 0.6875(3) 0.6491(2) 0.2073(2) 0.022(2) 1.0000 Uiso . . . . . .
C304 C 0.6875(3) 0.6491(2) 0.2073(2) 0.022(2) 1.0000 Uiso . . . . . .
C305 C 0.6875(3) 0.6491(2) 0.2073(2) 0.022(2) 1.0000 Uiso . . . . . .
C306 C 0.6875(3) 0.6491(2) 0.2073(2) 0.022(2) 1.0000 Uiso . . . . . .
C307 C 0.6875(3) 0.6491(2) 0.2073(2) 0.022(2) 1.0000 Uiso . . . . . .
C308 C 0.6875(3) 0.6491(2) 0.2073(2) 0.022(2) 1.0000 Uiso . . . . . .
C309 C 0.6875(3) 0.6491(2) 0.2073(2) 0.022(2) 1.0000 Uiso . . . . . .
C310 C 0.6875(3) 0.6491(2) 0.2073(2) 0.022(2) 1.0000 Uiso . . . . . .
C311 C 0.6875(3) 0.6491(2) 0.2073(2) 0.022(2) 1.0000 Uiso . . . . . .
C312 C 0.6875(3) 0.6491(2) 0.2073(2) 0.022(2) 1.0000 Uiso . . . . . .
C313 C 0.6875(3) 0.6491(2) 0.2073(2) 0.022(2) 1.0000 Uiso . . . . . .
C314 C 0.6875(3) 0.6491(2) 0.2073(2) 0.022(2) 1.0000 Uiso . . . . . .
C315 C 0.6875(3) 0.6491(2) 0.2073(2) 0.022(2) 1.0000 Uiso . . . . . .
C316 C 0.6875(3) 0.6491(2) 0.2073(2) 0.022(2) 1.0000 Uiso . . . . . .
C317 C 0.6875(3) 0.6491(2) 0.2073(2) 0.022(2) 1.0000 Uiso . . . . . .
C318 C 0.6875(3) 0.6491(2) 0.2073(2) 0.022(2) 1.0000 Uiso . . . . . .
C319 C 0.6875(3) 0.6491(2) 0.2073(2) 0.022(2) 1.0000 Uiso . . . . . .
C320 C 0.6875(3) 0.6491(2) 0.2073(2) 0.022(2) 1.0000 Uiso . . . . . .
C321 C 0.6875(3) 0.6491(2) 0.2073(2) 0.022(2) 1.0000 Uiso . . . . . .
C322 C 0.6875(3) 0.6491(2) 0.2073(2) 0.022(2) 1.0000 Uiso . . . . . .
C323 C 0.6875(3) 0.6491(2) 0.2073(2) 0.022(2) 1.0000 Uiso . . . . . .
C324 C 0.6875(3) 0.6491(2) 0.2073(2) 0.022(2) 1.0000 Uiso . . . . . .
C325 C 0.6875(3) 0.6491(2) 0.2073(2) 0.022(2) 1.0000 Uiso . . . . . .
C326 C 0.6875(3) 0.6491(2) 0.2073(2) 0.022(2) 1.0000 Uiso . . . . . .
C327 C 0.6875(3) 0.6491(2) 0.2073(2) 0.022(2) 1.0000 Uiso . . . . . .
C328 C 0.6875(3) 0.6491(2) 0.2073(2) 0.022(2) 1.0000 Uiso . . . . . .
C329 C 0.6875(3) 0.6491(2) 0.2073(2) 0.022(2) 1.0000 Uiso . . . . . .
C330 C 0.6875(3) 0.6491(2) 0.2073(2) 0.022(2) 1.0000 Uiso . . . . . .
C331 C 0.6875(3) 0.6491(2) 0.2073(2) 0.022(2) 1.0000 Uiso . . . . . .
C332 C 0.6875(3) 0.6491(2) 0.2073(2) 0.022(2) 1.0000 Uiso . . . . . .
C333 C 0.6875(3) 0.6491(2) 0.2073(2) 0.022(2) 1.0000 Uiso . . . . . .
C334 C 0.6875(3) 0.6491(2) 0.2073(2) 0.022(2) 1.0000 Uiso . . . . . .
C335 C 0.6875(3) 0.6491(2) 0.2073(2) 0.022(2) 1.0000 Uiso . . . . . .
C336 C 0.6875(3) 0.6491(2) 0.2073(2) 0.022(2) 1.0000 Uiso . . . . . .
C337 C 0.6875(3) 0.6491(2) 0.2073(2) 0.022(2) 1.0000 Uiso . . . . . .
C338 C 0.6875(3) 0.6491(2) 0.2073(2) 0.022(2) 1.0000 Uiso . . . . . .
C339 C 0.6875(3) 0.6491(2) 0.2073(2) 0.022(2) 1.0000 Uiso . . . . . .
C340 C 0.6875(3) 0.6491(2) 0.2073(2) 0.022(2) 1.0000 Uiso . . . . . .
C341 C 0.6875(3) 0.6491(2) 0.2073(2) 0.022(2) 1.0000 Uiso . . . . . .
C342 C 0.6875(3) 0.6491(2) 0.2073(2) 0.022(2) 1.0000 Uiso . . . . . .
C343 C 0.6875(3) 0.6491(2) 0.2073(2) 0.022(2) 1.0000 Uiso . . . . . .
C344 C 0.6875(3) 0.6491(2) 0.2073(2) 0.022(2) 1.0000 Uiso . . . . . .
C345 C 0.6875(3) 0.6491(2) 0.2073(2) 0.022(2) 1.0000 Uiso . . . . . .
C346 C 0.6875(3) 0.6491(2) 0.2073(2) 0.022(2) 1.0000 Uiso . . . . . .
C347 C 0.6875(3) 0.6491(2) 0.2073(2) 0.022(2) 1.0000 Uiso . . . . . .
C348 C 0.6875(3) 0.6491(2) 0.2073(2) 0.022(2) 1.0000 Uiso . . . . . .
C349 C 0.6875(3) 0.6491(2) 0.2073(2) 0.022(2) 1.0000 Uiso . . . . . .
C350 C 0.6875(3) 0.6491(2) 0.2073(2) 0.022(2) 1.0000 Uiso . . . . . .
C351 C 0.6875(3) 0.6491(2) 0.2073(2) 0.022(2) 1.0000 Uiso . . . . . .
C352 C 0.6875(3) 0.6491(2) 0.2073(2) 0.022(2) 1.0000 Uiso . . . . . .
C353 C 0.6875(3) 0.6491(2) 0.2073(2) 0.022(2) 1.0000 Uiso . . . . . .
C354 C 0.6875(3) 0.6491(2) 0.2073(2) 0.022(2) 1.0000 Uiso . . . . . .
C355 C 0.6875(3) 0.6491(2) 0.2073(2) 0.022(2) 1.0000 Uiso . . . . . .
C356 C 0.6875(3) 0.6491(2) 0.2073(2) 0.022(2) 1.0000 Uiso . . . . . .
C357 C 0.6875(3) 0.6491(2) 0.2073(2) 0.022(2) 1.0000 Uiso . . . . . .
C358 C 0.6875(3) 0.6491(2) 0.2073(2) 0.022(2) 1.0000 Uiso . . . . . .
C359 C 0.6875(3) 0.6491(2) 0.2073(2) 0.022(2) 1.0000 Uiso . . . . . .
C360 C 0.6875(3) 0.6491(2) 0.2073(2) 0.022(2) 1.0000 Uiso . . . . . .
H1 H 0.4989 0.6978 0.4200 0.0202 1.0000 Uiso . . . . . .
H2 H 0.4888 0.6219 0.4256 0.0304 1.0000 Uiso . . . . . .
H3 H 0.9134 0.6998 0.0307 0.0232 1.0000 Uiso . . . . . .
H4 H 0.9118 0.6236 0.0192 0.0381 1.0000 Uiso . . . . . .
H101 H 0.3708 0.7469 0.3215 0.0430 1.0000 Uiso . . . . . .
H201 H 0.6330 0.5740 0.5092 0.0284 1.0000 Uiso . . . . . .
H301 H 0.7791 0.7514 -0.0634 0.0471 1.0000 Uiso . . . . . .
H401 H 1.0266 0.5712 0.1258 0.0495 1.0000 Uiso . . . . . .
H421 H 0.3178 0.5094 0.3958 0.0557 1.0000 Uiso . . . . . .
H431 H 0.2726 0.4460 0.3425 0.0528 1.0000 Uiso . . . . . .
H441 H 0.3078 0.4286 0.2502 0.0449 1.0000 Uiso . . . . . .
H461 H 0.4340 0.5364 0.2586 0.0485 1.0000 Uiso . . . . . .
H471 H 0.4249 0.5232 0.1632 0.0619 1.0000 Uiso . . . . . .
H472 H 0.4822 0.4874 0.1813 0.0619 1.0000 Uiso . . . . . .
H481 H 0.4730 0.4956 0.0817 0.0954 1.0000 Uiso . . . . . .
H482 H 0.3966 0.4792 0.0844 0.0954 1.0000 Uiso . . . . . .
H491 H 0.5944 0.4366 0.0893 0.1470 1.0000 Uiso . . . . . .
H492 H 0.6175 0.3966 0.0460 0.1470 1.0000 Uiso . . . . . .
H501 H 0.6953 0.4600 0.0421 0.0735 1.0000 Uiso . . . . . .
H502 H 0.6357 0.4927 0.0203 0.0735 1.0000 Uiso . . . . . .
H521 H 0.7319 0.5198 -0.0011 0.0481 1.0000 Uiso . . . . . .
H541 H 0.7041 0.4304 -0.1346 0.0696 1.0000 Uiso . . . . . .
H551 H 0.7864 0.4663 -0.1892 0.0548 1.0000 Uiso . . . . . .
H561 H 0.8552 0.5251 -0.1461 0.0400 1.0000 Uiso . . . . . .
H581 H 0.9252 0.7967 0.1952 0.0556 1.0000 Uiso . . . . . .
H601 H 1.0630 0.8942 0.2194 0.0828 1.0000 Uiso . . . . . .
H611 H 1.1246 0.8646 0.1448 0.0870 1.0000 Uiso . . . . . .
H621 H 1.0819 0.8043 0.0860 0.0472 1.0000 Uiso . . . . . .
H631 H 1.0012 0.9217 0.2712 0.1864 1.0000 Uiso . . . . . .
H632 H 0.9370 0.9155 0.3119 0.1864 1.0000 Uiso . . . . . .
H641 H 0.9226 0.9604 0.2426 0.1747 1.0000 Uiso . . . . . .
H642 H 0.9413 0.9207 0.1972 0.1747 1.0000 Uiso . . . . . .
H651 H 0.8703 0.8509 0.3456 0.1889 1.0000 Uiso . . . . . .
H652 H 0.8311 0.8341 0.2876 0.1889 1.0000 Uiso . . . . . .
H661 H 0.7294 0.8376 0.3400 0.1045 1.0000 Uiso . . . . . .
H662 H 0.7799 0.8014 0.3693 0.1045 1.0000 Uiso . . . . . .
H681 H 0.6858 0.7894 0.4059 0.0694 1.0000 Uiso . . . . . .
H701 H 0.7499 0.8930 0.5168 0.0557 1.0000 Uiso . . . . . .
H711 H 0.6653 0.8689 0.5826 0.0445 1.0000 Uiso . . . . . .
H721 H 0.5970 0.8068 0.5634 0.0379 1.0000 Uiso . . . . . .
H731 H 0.7174 0.7647 0.5310 0.0908 1.0000 Uiso . . . . . .
H732 H 0.7412 0.7269 0.5776 0.0908 1.0000 Uiso . . . . . .
H733 H 0.7697 0.7262 0.5121 0.0908 1.0000 Uiso . . . . . .
H741 H 0.5059 0.8744 0.4076 0.0606 1.0000 Uiso . . . . . .
H742 H 0.5312 0.8561 0.4704 0.0606 1.0000 Uiso . . . . . .
H743 H 0.5804 0.8550 0.4154 0.0606 1.0000 Uiso . . . . . .
H751 H 0.2963 0.5561 0.2938 0.0943 1.0000 Uiso . . . . . .
H752 H 0.2397 0.5941 0.3028 0.0943 1.0000 Uiso . . . . . .
H753 H 0.2804 0.5922 0.2426 0.0943 1.0000 Uiso . . . . . .
H761 H 0.5118 0.4454 0.4059 0.0454 1.0000 Uiso . . . . . .
H762 H 0.4833 0.4668 0.3457 0.0454 1.0000 Uiso . . . . . .
H763 H 0.4348 0.4602 0.4006 0.0454 1.0000 Uiso . . . . . .
H771 H 1.0667 0.7603 0.2077 0.0835 1.0000 Uiso . . . . . .
H772 H 1.1289 0.7259 0.2049 0.0835 1.0000 Uiso . . . . . .
H773 H 1.0728 0.7191 0.2538 0.0835 1.0000 Uiso . . . . . .
H781 H 0.8976 0.8780 0.0462 0.0804 1.0000 Uiso . . . . . .
H782 H 0.9716 0.8596 0.0595 0.0804 1.0000 Uiso . . . . . .
H783 H 0.9157 0.8565 0.1092 0.0804 1.0000 Uiso . . . . . .
H791 H 0.7210 0.5635 -0.1209 0.0620 1.0000 Uiso . . . . . .
H792 H 0.7157 0.6018 -0.1711 0.0620 1.0000 Uiso . . . . . .
H793 H 0.6637 0.6016 -0.1181 0.0620 1.0000 Uiso . . . . . .
H801 H 0.9117 0.4462 0.0219 0.0363 1.0000 Uiso . . . . . .
H802 H 0.8875 0.4625 -0.0422 0.0363 1.0000 Uiso . . . . . .
H803 H 0.8362 0.4629 0.0114 0.0363 1.0000 Uiso . . . . . .
H811 H 0.7479 0.6424 0.5786 0.0571 1.0000 Uiso . . . . . .
H812 H 0.7001 0.5994 0.5664 0.0571 1.0000 Uiso . . . . . .
H821 H 0.7950 0.5796 0.5228 0.0883 1.0000 Uiso . . . . . .
H822 H 0.7495 0.5978 0.4692 0.0883 1.0000 Uiso . . . . . .
H831 H 0.8016 0.6711 0.4863 0.1508 1.0000 Uiso . . . . . .
H832 H 0.8471 0.6328 0.4563 0.1508 1.0000 Uiso . . . . . .
H841 H 0.8507 0.6517 0.5787 0.1938 1.0000 Uiso . . . . . .
H842 H 0.8997 0.6173 0.5454 0.1938 1.0000 Uiso . . . . . .
H851 H 0.9017 0.7139 0.5410 0.2481 1.0000 Uiso . . . . . .
H852 H 0.9382 0.6844 0.4915 0.2481 1.0000 Uiso . . . . . .
H861 H 1.0157 0.7054 0.5654 0.3007 1.0000 Uiso . . . . . .
H862 H 0.9710 0.6805 0.6137 0.3007 1.0000 Uiso . . . . . .
H863 H 1.0075 0.6510 0.5642 0.3007 1.0000 Uiso . . . . . .
H871 H 0.4202 0.8607 0.3623 0.0571 1.0000 Uiso . . . . . .
H872 H 0.3713 0.8195 0.3444 0.0571 1.0000 Uiso . . . . . .
H881 H 0.4889 0.8375 0.2809 0.0883 1.0000 Uiso . . . . . .
H882 H 0.4275 0.8059 0.2603 0.0883 1.0000 Uiso . . . . . .
H891 H 0.4222 0.9023 0.2701 0.1508 1.0000 Uiso . . . . . .
H892 H 0.4255 0.8750 0.2092 0.1508 1.0000 Uiso . . . . . .
H901 H 0.3165 0.8996 0.2272 0.1938 1.0000 Uiso . . . . . .
H902 H 0.3165 0.8710 0.2873 0.1938 1.0000 Uiso . . . . . .
H911 H 0.3296 0.8310 0.1747 0.2481 1.0000 Uiso . . . . . .
H912 H 0.3254 0.8032 0.2353 0.2481 1.0000 Uiso . . . . . .
H921 H 0.2221 0.8006 0.1856 0.3007 1.0000 Uiso . . . . . .
H922 H 0.2186 0.8553 0.1859 0.3007 1.0000 Uiso . . . . . .
H923 H 0.2144 0.8276 0.2465 0.3007 1.0000 Uiso . . . . . .
H931 H 0.2705 0.7192 0.2966 0.0571 1.0000 Uiso . . . . . .
H932 H 0.2438 0.6758 0.2602 0.0571 1.0000 Uiso . . . . . .
H941 H 0.3544 0.7299 0.2275 0.0883 1.0000 Uiso . . . . . .
H942 H 0.2817 0.7331 0.1974 0.0883 1.0000 Uiso . . . . . .
H951 H 0.3703 0.6585 0.1896 0.1508 1.0000 Uiso . . . . . .
H952 H 0.2949 0.6569 0.1651 0.1508 1.0000 Uiso . . . . . .
H961 H 0.3912 0.7204 0.1257 0.1938 1.0000 Uiso . . . . . .
H962 H 0.3172 0.7145 0.0990 0.1938 1.0000 Uiso . . . . . .
H971 H 0.4174 0.6468 0.0905 0.2481 1.0000 Uiso . . . . . .
H972 H 0.3448 0.6444 0.0601 0.2481 1.0000 Uiso . . . . . .
H981 H 0.4246 0.6658 -0.0093 0.3007 1.0000 Uiso . . . . . .
H982 H 0.4450 0.7089 0.0304 0.3007 1.0000 Uiso . . . . . .
H983 H 0.3725 0.7066 -0.0001 0.3007 1.0000 Uiso . . . . . .
H991 H 0.6147 0.5026 0.5083 0.0571 1.0000 Uiso . . . . . .
H992 H 0.5800 0.4613 0.4731 0.0571 1.0000 Uiso . . . . . .
H1001 H 0.6776 0.5201 0.4236 0.0883 1.0000 Uiso . . . . . .
H1002 H 0.6449 0.4770 0.3909 0.0883 1.0000 Uiso . . . . . .
H1011 H 0.7280 0.4707 0.4922 0.1508 1.0000 Uiso . . . . . .
H1012 H 0.6971 0.4280 0.4572 0.1508 1.0000 Uiso . . . . . .
H1021 H 0.7992 0.4305 0.4201 0.1938 1.0000 Uiso . . . . . .
H1022 H 0.7585 0.4603 0.3726 0.1938 1.0000 Uiso . . . . . .
H1031 H 0.8306 0.4991 0.4686 0.2481 1.0000 Uiso . . . . . .
H1032 H 0.7942 0.5274 0.4171 0.2481 1.0000 Uiso . . . . . .
H1041 H 0.9097 0.5247 0.4007 0.3007 1.0000 Uiso . . . . . .
H1042 H 0.9071 0.4700 0.4005 0.3007 1.0000 Uiso . . . . . .
H1043 H 0.8706 0.4983 0.3490 0.3007 1.0000 Uiso . . . . . .
H1051 H 1.1220 0.6395 0.2239 0.0571 1.0000 Uiso . . . . . .
H1052 H 1.1097 0.5993 0.1772 0.0571 1.0000 Uiso . . . . . .
H1061 H 1.0317 0.6174 0.2779 0.0883 1.0000 Uiso . . . . . .
H1062 H 1.0067 0.5830 0.2274 0.0883 1.0000 Uiso . . . . . .
H1071 H 1.1238 0.5715 0.2982 0.1508 1.0000 Uiso . . . . . .
H1072 H 1.1050 0.5386 0.2442 0.1508 1.0000 Uiso . . . . . .
H1081 H 1.0306 0.5460 0.3486 0.1938 1.0000 Uiso . . . . . .
H1082 H 1.0109 0.5135 0.2944 0.1938 1.0000 Uiso . . . . . .
H1091 H 1.1275 0.5044 0.3666 0.2481 1.0000 Uiso . . . . . .
H1092 H 1.1147 0.4743 0.3087 0.2481 1.0000 Uiso . . . . . .
H1101 H 1.0863 0.4323 0.3926 0.3007 1.0000 Uiso . . . . . .
H1102 H 1.0338 0.4710 0.4105 0.3007 1.0000 Uiso . . . . . .
H1103 H 1.0209 0.4409 0.3527 0.3007 1.0000 Uiso . . . . . .
H1111 H 0.8316 0.8624 -0.0223 0.0571 1.0000 Uiso . . . . . .
H1112 H 0.8061 0.8235 -0.0669 0.0571 1.0000 Uiso . . . . . .
H1121 H 0.7489 0.8453 0.0426 0.0883 1.0000 Uiso . . . . . .
H1122 H 0.7274 0.8011 0.0054 0.0883 1.0000 Uiso . . . . . .
H1131 H 0.7139 0.8923 -0.0358 0.1508 1.0000 Uiso . . . . . .
H1132 H 0.6916 0.8479 -0.0723 0.1508 1.0000 Uiso . . . . . .
H1141 H 0.6317 0.8721 0.0357 0.1938 1.0000 Uiso . . . . . .
H1142 H 0.6055 0.8337 -0.0092 0.1938 1.0000 Uiso . . . . . .
H1151 H 0.6116 0.9240 -0.0501 0.2481 1.0000 Uiso . . . . . .
H1152 H 0.5614 0.8844 -0.0708 0.2481 1.0000 Uiso . . . . . .
H1161 H 0.5028 0.9414 -0.0211 0.3007 1.0000 Uiso . . . . . .
H1162 H 0.5497 0.9342 0.0358 0.3007 1.0000 Uiso . . . . . .
H1163 H 0.4995 0.8945 0.0152 0.3007 1.0000 Uiso . . . . . .
H1171 H 0.7245 0.7298 -0.1296 0.0571 1.0000 Uiso . . . . . .
H1172 H 0.6933 0.6866 -0.1633 0.0571 1.0000 Uiso . . . . . .
H1181 H 0.6504 0.7244 -0.0565 0.0883 1.0000 Uiso . . . . . .
H1182 H 0.6279 0.6741 -0.0764 0.0883 1.0000 Uiso . . . . . .
H1191 H 0.5977 0.7562 -0.1370 0.1508 1.0000 Uiso . . . . . .
H1192 H 0.5812 0.7066 -0.1633 0.1508 1.0000 Uiso . . . . . .
H1201 H 0.5265 0.7395 -0.0573 0.1938 1.0000 Uiso . . . . . .
H1202 H 0.5061 0.6928 -0.0896 0.1938 1.0000 Uiso . . . . . .
H1211 H 0.4802 0.7819 -0.1351 0.2481 1.0000 Uiso . . . . . .
H1212 H 0.4624 0.7357 -0.1698 0.2481 1.0000 Uiso . . . . . .
H1221 H 0.3664 0.7638 -0.1230 0.3007 1.0000 Uiso . . . . . .
H1222 H 0.4048 0.7615 -0.0608 0.3007 1.0000 Uiso . . . . . .
H1223 H 0.3870 0.7154 -0.0955 0.3007 1.0000 Uiso . . . . . .
H1231 H 1.0314 0.5031 0.1100 0.0571 1.0000 Uiso . . . . . .
H1232 H 0.9944 0.4623 0.0758 0.0571 1.0000 Uiso . . . . . .
H1241 H 0.9353 0.5102 0.1698 0.0883 1.0000 Uiso . . . . . .
H1242 H 0.9061 0.4651 0.1390 0.0883 1.0000 Uiso . . . . . .
H1251 H 1.0222 0.4682 0.2115 0.1508 1.0000 Uiso . . . . . .
H1252 H 0.9963 0.4231 0.1786 0.1508 1.0000 Uiso . . . . . .
H1261 H 0.9636 0.4365 0.2828 0.1938 1.0000 Uiso . . . . . .
H1262 H 0.9077 0.4688 0.2535 0.1938 1.0000 Uiso . . . . . .
H1271 H 0.9179 0.3781 0.2148 0.2481 1.0000 Uiso . . . . . .
H1272 H 0.8533 0.4105 0.2134 0.2481 1.0000 Uiso . . . . . .
H1281 H 0.8421 0.3548 0.2867 0.3007 1.0000 Uiso . . . . . .
H1282 H 0.9101 0.3722 0.3174 0.3007 1.0000 Uiso . . . . . .
H1283 H 0.8455 0.4046 0.3159 0.3007 1.0000 Uiso . . . . . .

loop_
_geom_bond_atom_site_label_1
_geom_bond_site_symmetry_1
_geom_bond_atom_site_label_2
_geom_bond_site_symmetry_2
_geom_bond_distance
_geom_bond_publ_flag
S1 . S2 . 2.197(18) yes
S1 . C49 . 1.72(4) yes
S2 . C48 . 1.72(3) yes
S3 . S4 . 2.00(2) yes
S3 . C64 . 1.75(5) yes
S4 . C65 . 1.89(5) yes
O1 . C45 . 1.36(3) yes
O1 . C47 . 1.42(3) yes
O2 . C50 . 1.42(3) yes
O2 . C53 . 1.36(3) yes
O3 . C59 . 1.41(3) yes
O3 . C63 . 1.46(5) yes
O4 . C66 . 1.49(4) yes
O4 . C69 . 1.43(3) yes
N1 . C1 . 1.35(3) yes
N1 . C4 . 1.36(2) yes
N2 . C6 . 1.42(3) yes
N2 . C9 . 1.34(3) yes
N2 . H1 . 1.000 no
N3 . C11 . 1.37(3) yes
N3 . C14 . 1.36(3) yes
N4 . C16 . 1.39(3) yes
N4 . C19 . 1.37(2) yes
N4 . H2 . 1.000 no
N5 . C21 . 1.32(3) yes
N5 . C24 . 1.36(3) yes
N6 . C26 . 1.36(3) yes
N6 . C29 . 1.36(3) yes
N6 . H3 . 1.000 no
N7 . C31 . 1.38(3) yes
N7 . C34 . 1.35(3) yes
N8 . C36 . 1.36(3) yes
N8 . C39 . 1.37(3) yes
N8 . H4 . 1.000 no
C1 . C2 . 1.48(3) yes
C1 . C20 . 1.40(3) yes
C2 . C3 . 1.34(3) yes
C2 . C81 . 1.531(17) yes
C3 . C4 . 1.40(3) yes
C3 . C73 . 1.63(4) yes
C4 . C5 . 1.44(3) yes
C5 . C6 . 1.32(3) yes
C5 . C67 . 1.53(3) yes
C6 . C7 . 1.47(3) yes
C7 . C8 . 1.28(3) yes
C7 . C74 . 1.51(3) yes
C8 . C9 . 1.51(3) yes
C8 . C87 . 1.532(17) yes
C9 . C10 . 1.38(3) yes
C10 . C11 . 1.38(3) yes
C10 . H101 . 1.000 no
C11 . C12 . 1.50(3) yes
C12 . C13 . 1.31(3) yes
C12 . C93 . 1.544(17) yes
C13 . C14 . 1.40(3) yes
C13 . C75 . 1.50(4) yes
C14 . C15 . 1.46(3) yes
C15 . C16 . 1.43(3) yes
C15 . C41 . 1.43(3) yes
C16 . C17 . 1.41(3) yes
C17 . C18 . 1.31(3) yes
C17 . C76 . 1.55(3) yes
C18 . C19 . 1.39(3) yes
C18 . C99 . 1.526(17) yes
C19 . C20 . 1.43(3) yes
C20 . H201 . 1.000 no
C21 . C22 . 1.49(3) yes
C21 . C40 . 1.43(3) yes
C22 . C23 . 1.31(3) yes
C22 . C105 . 1.529(17) yes
C23 . C24 . 1.52(3) yes
C23 . C77 . 1.60(4) yes
C24 . C25 . 1.42(3) yes
C25 . C26 . 1.38(3) yes
C25 . C57 . 1.50(3) yes
C26 . C27 . 1.44(3) yes
C27 . C28 . 1.34(3) yes
C27 . C78 . 1.57(4) yes
C28 . C29 . 1.43(3) yes
C28 . C111 . 1.530(17) yes
C29 . C30 . 1.38(3) yes
C30 . C31 . 1.39(3) yes
C30 . H301 . 1.000 no
C31 . C32 . 1.45(3) yes
C32 . C33 . 1.30(3) yes
C32 . C117 . 1.536(17) yes
C33 . C34 . 1.51(3) yes
C33 . C79 . 1.50(3) yes
C34 . C35 . 1.35(3) yes
C35 . C36 . 1.39(3) yes
C35 . C51 . 1.48(3) yes
C36 . C37 . 1.45(3) yes
C37 . C38 . 1.45(3) yes
C37 . C80 . 1.53(3) yes
C38 . C39 . 1.40(3) yes
C38 . C123 . 1.534(17) yes
C39 . C40 . 1.34(3) yes
C40 . H401 . 1.000 no
C41 . C42 . 1.36(3) yes
C41 . C46 . 1.34(3) yes
C42 . C43 . 1.43(3) yes
C42 . H421 . 1.000 no
C43 . C44 . 1.34(3) yes
C43 . H431 . 1.000 no
C44 . C45 . 1.34(3) yes
C44 . H441 . 1.000 no
C45 . C46 . 1.43(3) yes
C46 . H461 . 1.000 no
C47 . C48 . 1.48(4) yes
C47 . H471 . 1.000 no
C47 . H472 . 1.000 no
C48 . H481 . 1.000 no
C48 . H482 . 1.000 no
C49 . C50 . 1.61(5) yes
C49 . H491 . 0.999 no
C49 . H492 . 1.000 no
C50 . H501 . 1.000 no
C50 . H502 . 1.000 no
C51 . C52 . 1.42(3) yes
C51 . C56 . 1.44(3) yes
C52 . C53 . 1.41(3) yes
C52 . H521 . 1.000 no
C53 . C54 . 1.34(3) yes
C54 . C55 . 1.39(3) yes
C54 . H541 . 1.000 no
C55 . C56 . 1.43(3) yes
C55 . H551 . 1.000 no
C56 . H561 . 1.000 no
C57 . C58 . 1.31(3) yes
C57 . C62 . 1.42(3) yes
C58 . C59 . 1.42(4) yes
C58 . H581 . 1.000 no
C59 . C60 . 1.30(4) yes
C60 . C61 . 1.34(4) yes
C60 . H601 . 1.000 no
C61 . C62 . 1.39(4) yes
C61 . H611 . 1.000 no
C62 . H621 . 1.000 no
C63 . C64 . 1.26(6) yes
C63 . H631 . 1.000 no
C63 . H632 . 1.000 no
C64 . H641 . 1.000 no
C64 . H642 . 1.000 no
C65 . C66 . 1.53(5) yes
C65 . H651 . 1.000 no
C65 . H652 . 1.000 no
C66 . H661 . 1.000 no
C66 . H662 . 1.000 no
C67 . C68 . 1.35(3) yes
C67 . C72 . 1.39(3) yes
C68 . C69 . 1.40(4) yes
C68 . H681 . 1.000 no
C69 . C70 . 1.39(3) yes
C70 . C71 . 1.40(3) yes
C70 . H701 . 1.000 no
C71 . C72 . 1.38(3) yes
C71 . H711 . 1.000 no
C72 . H721 . 1.000 no
C73 . H731 . 1.000 no
C73 . H732 . 1.000 no
C73 . H733 . 1.000 no
C74 . H741 . 1.000 no
C74 . H742 . 1.000 no
C74 . H743 . 1.000 no
C75 . H751 . 1.000 no
C75 . H752 . 1.000 no
C75 . H753 . 1.000 no
C76 . H761 . 1.000 no
C76 . H762 . 1.000 no
C76 . H763 . 1.000 no
C77 . H771 . 1.000 no
C77 . H772 . 1.000 no
C77 . H773 . 1.000 no
C78 . H781 . 1.000 no
C78 . H782 . 1.000 no
C78 . H783 . 1.000 no
C79 . H791 . 1.000 no
C79 . H792 . 1.000 no
C79 . H793 . 1.000 no
C80 . H801 . 1.000 no
C80 . H802 . 1.000 no
C80 . H803 . 1.000 no
C81 . C82 . 1.516(17) yes
C81 . H811 . 1.000 no
C81 . H812 . 1.000 no
C82 . C83 . 1.507(18) yes
C82 . H821 . 1.000 no
C82 . H822 . 1.000 no
C83 . C84 . 1.546(19) yes
C83 . H831 . 1.000 no
C83 . H832 . 1.000 no
C84 . C85 . 1.548(19) yes
C84 . H841 . 1.000 no
C84 . H842 . 1.000 no
C85 . C86 . 1.548(19) yes
C85 . H851 . 1.000 no
C85 . H852 . 1.000 no
C86 . H861 . 1.000 no
C86 . H862 . 1.000 no
C86 . H863 . 1.000 no
C87 . C88 . 1.535(17) yes
C87 . H871 . 1.000 no
C87 . H872 . 1.000 no
C88 . C89 . 1.541(18) yes
C88 . H881 . 1.000 no
C88 . H882 . 1.000 no
C89 . C90 . 1.535(18) yes
C89 . H891 . 1.000 no
C89 . H892 . 1.000 no
C90 . C91 . 1.533(19) yes
C90 . H901 . 1.000 no
C90 . H902 . 1.000 no
C91 . C92 . 1.545(19) yes
C91 . H911 . 1.000 no
C91 . H912 . 1.000 no
C92 . H921 . 1.000 no
C92 . H922 . 1.000 no
C92 . H923 . 0.999 no
C93 . C94 . 1.537(17) yes
C93 . H931 . 1.000 no
C93 . H932 . 1.000 no
C94 . C95 . 1.520(18) yes
C94 . H941 . 1.000 no
C94 . H942 . 1.000 no
C95 . C96 . 1.533(18) yes
C95 . H951 . 1.000 no
C95 . H952 . 1.000 no
C96 . C97 . 1.534(19) yes
C96 . H961 . 1.000 no
C96 . H962 . 1.000 no
C97 . C98 . 1.538(19) yes
C97 . H971 . 1.001 no
C97 . H972 . 0.999 no
C98 . H981 . 1.000 no
C98 . H982 . 0.997 no
C98 . H983 . 1.003 no
C99 . C100 . 1.549(17) yes
C99 . H991 . 1.000 no
C99 . H992 . 1.000 no
C100 . C101 . 1.530(18) yes
C100 . H1001 . 1.000 no
C100 . H1002 . 1.000 no
C101 . C102 . 1.535(18) yes
C101 . H1011 . 1.000 no
C101 . H1012 . 1.000 no
C102 . C103 . 1.539(19) yes
C102 . H1021 . 1.000 no
C102 . H1022 . 1.000 no
C103 . C104 . 1.544(19) yes
C103 . H1031 . 1.000 no
C103 . H1032 . 0.999 no
C104 . H1041 . 1.000 no
C104 . H1042 . 1.000 no
C104 . H1043 . 1.000 no
C105 . C106 . 1.546(17) yes
C105 . H1051 . 1.000 no
C105 . H1052 . 1.000 no
C106 . C107 . 1.555(18) yes
C106 . H1061 . 1.000 no
C106 . H1062 . 1.000 no
C107 . C108 . 1.530(18) yes
C107 . H1071 . 1.000 no
C107 . H1072 . 1.000 no
C108 . C109 . 1.553(19) yes
C108 . H1081 . 1.000 no
C108 . H1082 . 1.000 no
C109 . C110 . 1.544(19) yes
C109 . H1091 . 1.000 no
C109 . H1092 . 1.000 no
C110 . H1101 . 1.000 no
C110 . H1102 . 1.000 no
C110 . H1103 . 1.000 no
C111 . C112 . 1.528(17) yes
C111 . H1111 . 1.000 no
C111 . H1112 . 1.000 no
C112 . C113 . 1.545(18) yes
C112 . H1121 . 1.000 no
C112 . H1122 . 1.000 no
C113 . C114 . 1.547(18) yes
C113 . H1131 . 1.000 no
C113 . H1132 . 1.000 no
C114 . C115 . 1.548(19) yes
C114 . H1141 . 1.000 no
C114 . H1142 . 1.000 no
C115 . C116 . 1.546(19) yes
C115 . H1151 . 1.000 no
C115 . H1152 . 0.999 no
C116 . H1161 . 1.000 no
C116 . H1162 . 1.000 no
C116 . H1163 . 1.000 no
C117 . C118 . 1.524(17) yes
C117 . H1171 . 1.000 no
C117 . H1172 . 1.000 no
C118 . C119 . 1.533(18) yes
C118 . H1181 . 1.000 no
C118 . H1182 . 1.000 no
C119 . C120 . 1.532(18) yes
C119 . H1191 . 1.000 no
C119 . H1192 . 1.000 no
C120 . C121 . 1.552(19) yes
C120 . H1201 . 1.001 no
C120 . H1202 . 0.999 no
C121 . C122 . 1.545(19) yes
C121 . H1211 . 0.999 no
C121 . H1212 . 1.001 no
C122 . H1221 . 1.000 no
C122 . H1222 . 1.000 no
C122 . H1223 . 0.999 no
C123 . C124 . 1.533(17) yes
C123 . H1231 . 1.000 no
C123 . H1232 . 1.000 no
C124 . C125 . 1.534(18) yes
C124 . H1241 . 1.000 no
C124 . H1242 . 1.000 no
C125 . C126 . 1.544(18) yes
C125 . H1251 . 1.000 no
C125 . H1252 . 1.000 no
C126 . C127 . 1.525(19) yes
C126 . H1261 . 1.000 no
C126 . H1262 . 1.000 no
C127 . C128 . 1.533(19) yes
C127 . H1271 . 1.000 no
C127 . H1272 . 1.000 no
C128 . H1281 . 1.000 no
C128 . H1282 . 1.000 no
C128 . H1283 . 1.000 no

loop_
_cod_related_entry_id
_cod_related_entry_database
_cod_related_entry_code
1 ChemSpider 30652966
